data_7109933
loop_
_publ_author_name
'Hikaru Yanai'
'Yoichi Takahashi'
'Haruhiko Fukaya'
'Yasuo Dobashi'
'Takashi Matsumoto'

_publ_section_title
;
 2-(Pyridinium-1-yl)-1,1-bis(triflyl)ethanides: structural behaviour and
 availability as bis(triflyl)ethylating reagents
;
_journal_name_full Chem.Commun.
_journal_page_first 10091
_journal_paper_doi 10.1039/c3cc46171h
_journal_volume 49
_journal_year 2013
_chemical_formula_moiety 'C13 H9 F6 N O4 S2'
_chemical_formula_sum 'C13 H9 F6 N O4 S2'
_chemical_formula_weight 421.33
_chemical_melting_point 470
_chemical_name_systematic
; 
2-(Quinolin-1-ium-1-yl)-1,1-bis((trifluoromethyl)sulfonyl)ethan-1-ide
;
_space_group_IT_number 15
_symmetry_cell_setting monoclinic
_symmetry_space_group_name_Hall '-C 2yc'
_symmetry_space_group_name_H-M 'C 1 2/c 1'
_atom_sites_solution_hydrogens geom
_atom_sites_solution_primary direct
_atom_sites_solution_secondary difmap
_audit_creation_date '17 January 2013'
_audit_creation_method SHELXL-97
_cell_angle_alpha 90.00
_cell_angle_beta 106.7430(10)
_cell_angle_gamma 90.00
_cell_formula_units_Z 8
_cell_length_a 18.3052(16)
_cell_length_b 11.2926(10)
_cell_length_c 15.9199(14)
_cell_measurement_reflns_used 2963
_cell_measurement_temperature 90
_cell_measurement_theta_max 27.58
_cell_measurement_theta_min 2.34
_cell_volume 3151.3(5)
_computing_cell_refinement 'APEX2 (Bruker AXS, 2006)'
_computing_data_collection 'APEX2 (Bruker AXS, 2006)'
_computing_data_reduction 'SAINT (Bruker AXS, 2004)'
_computing_molecular_graphics 'XSHEL (Bruker AXS,2002)'
_computing_publication_material 'XCIF (Bruker AXS, 2001)'
_computing_structure_refinement 'SHELXL-97 (Sheldrick, 1997)'
_computing_structure_solution 'SHELXS-97 (Sheldrick, 1997)'
_diffrn_ambient_temperature 90
_diffrn_detector_area_resol_mean 8.333
_diffrn_measured_fraction_theta_full 0.995
_diffrn_measured_fraction_theta_max 0.995
_diffrn_measurement_device_type 'Bruker APEXII CCD area detector'
_diffrn_measurement_method 'phi and omega scans'
_diffrn_radiation_monochromator 'Bruker Helios multilayer confocal mirror'
_diffrn_radiation_source 'Bruker TXS fine-focus rotating anode'
_diffrn_radiation_type MoK\a
_diffrn_radiation_wavelength 0.71073
_diffrn_reflns_av_R_equivalents 0.0000
_diffrn_reflns_av_sigmaI/netI 0.0271
_diffrn_reflns_limit_h_max 20
_diffrn_reflns_limit_h_min -21
_diffrn_reflns_limit_k_max 13
_diffrn_reflns_limit_k_min 0
_diffrn_reflns_limit_l_max 18
_diffrn_reflns_limit_l_min 0
_diffrn_reflns_number 2771
_diffrn_reflns_theta_full 25.03
_diffrn_reflns_theta_max 25.03
_diffrn_reflns_theta_min 2.15
_exptl_absorpt_coefficient_mu 0.426
_exptl_absorpt_correction_T_max 0.9159
_exptl_absorpt_correction_T_min 0.8618
_exptl_absorpt_correction_type analytical
_exptl_absorpt_process_details
;
Crystal Faces plugin in Bruker APEX2 software
;
_exptl_crystal_colour colorless
_exptl_crystal_density_diffrn 1.776
_exptl_crystal_density_method 'not measured'
_exptl_crystal_description block
_exptl_crystal_F_000 1696
_exptl_crystal_size_max 0.36
_exptl_crystal_size_mid 0.26
_exptl_crystal_size_min 0.21
_refine_diff_density_max 0.594
_refine_diff_density_min -0.837
_refine_diff_density_rms 0.130
_refine_ls_extinction_method none
_refine_ls_goodness_of_fit_ref 1.053
_refine_ls_hydrogen_treatment constr
_refine_ls_matrix_type full
_refine_ls_number_parameters 236
_refine_ls_number_reflns 2771
_refine_ls_number_restraints 0
_refine_ls_restrained_S_all 1.053
_refine_ls_R_factor_all 0.0539
_refine_ls_R_factor_gt 0.0527
_refine_ls_shift/su_max 0.000
_refine_ls_shift/su_mean 0.000
_refine_ls_structure_factor_coef Fsqd
_refine_ls_weighting_details 'calc w=1/[\s^2^(Fo^2^)+(0.1190P)^2^+3.8675P] where P=(Fo^2^+2Fc^2^)/3'
_refine_ls_weighting_scheme calc
_refine_ls_wR_factor_gt 0.1493
_refine_ls_wR_factor_ref 0.1508
_reflns_number_gt 2615
_reflns_number_total 2771
_reflns_threshold_expression >2sigma(I)
_cod_data_source_file c3cc46171h.txt
_cod_data_source_block CBA09-2j
_cod_original_sg_symbol_H-M 'C 2/c     '
_cod_database_code 7109933

loop_
_symmetry_equiv_pos_as_xyz
'x, y, z'
'-x, y, -z+1/2'
'x+1/2, y+1/2, z'
'-x+1/2, y+1/2, -z+1/2'
'-x, -y, -z'
'x, -y, z-1/2'
'-x+1/2, -y+1/2, -z'
'x+1/2, -y+1/2, z-1/2'

loop_
_atom_site_label
_atom_site_type_symbol
_atom_site_fract_x
_atom_site_fract_y
_atom_site_fract_z
_atom_site_U_iso_or_equiv
_atom_site_adp_type
_atom_site_occupancy
_atom_site_symmetry_multiplicity
_atom_site_calc_flag
_atom_site_refinement_flags
C1 C 0.09456(15) 0.7861(2) 0.15515(18) 0.0154(6) Uani 1 1 d .
H1 H 0.1387 0.7393 0.1797 0.019 Uiso 1 1 calc R
C2 C 0.02771(16) 0.7303(2) 0.10608(19) 0.0183(6) Uani 1 1 d .
H2 H 0.0262 0.6468 0.0984 0.022 Uiso 1 1 calc R
C3 C -0.03563(15) 0.7980(3) 0.06916(19) 0.0167(6) Uani 1 1 d .
H3 H -0.0812 0.7615 0.0348 0.020 Uiso 1 1 calc R
C4 C -0.03338(15) 0.9216(3) 0.08202(16) 0.0129(6) Uani 1 1 d .
C5 C -0.09711(15) 0.9956(3) 0.04534(17) 0.0147(6) Uani 1 1 d .
H5 H -0.1428 0.9621 0.0086 0.018 Uiso 1 1 calc R
C6 C -0.09390(15) 1.1142(3) 0.06198(17) 0.0155(6) Uani 1 1 d .
H6 H -0.1373 1.1627 0.0377 0.019 Uiso 1 1 calc R
C7 C -0.02574(15) 1.1647(2) 0.11545(18) 0.0159(6) Uani 1 1 d .
H7 H -0.0241 1.2474 0.1271 0.019 Uiso 1 1 calc R
C8 C 0.03845(15) 1.0974(2) 0.15112(17) 0.0135(6) Uani 1 1 d .
H8 H 0.0840 1.1331 0.1863 0.016 Uiso 1 1 calc R
C9 C 0.03536(15) 0.9749(2) 0.13452(16) 0.0122(6) Uani 1 1 d .
C10 C 0.17311(14) 0.9611(2) 0.22127(17) 0.0124(6) Uani 1 1 d .
H10A H 0.1868 1.0228 0.1842 0.015 Uiso 1 1 calc R
H10B H 0.1643 1.0012 0.2728 0.015 Uiso 1 1 calc R
C11 C 0.23882(15) 0.8787(2) 0.25237(17) 0.0122(5) Uani 1 1 d .
C12 C 0.37189(15) 0.9529(2) 0.20754(18) 0.0156(6) Uani 1 1 d .
C13 C 0.30429(16) 0.9384(2) 0.43212(18) 0.0159(6) Uani 1 1 d .
F1 F 0.40695(9) 0.94670(16) 0.14493(11) 0.0222(4) Uani 1 1 d .
F2 F 0.42340(9) 0.92904(18) 0.28390(11) 0.0270(5) Uani 1 1 d .
F3 F 0.34771(10) 1.06340(15) 0.21052(12) 0.0253(4) Uani 1 1 d .
F4 F 0.37634(10) 0.95227(17) 0.43125(12) 0.0295(5) Uani 1 1 d .
F5 F 0.30476(11) 0.90758(15) 0.51251(10) 0.0253(4) Uani 1 1 d .
F6 F 0.26903(10) 1.04229(15) 0.41291(11) 0.0247(4) Uani 1 1 d .
N1 N 0.09836(12) 0.9020(2) 0.16858(14) 0.0114(5) Uani 1 1 d .
O1 O 0.33010(11) 0.73469(17) 0.20188(13) 0.0175(4) Uani 1 1 d .
O2 O 0.24769(11) 0.87772(18) 0.09728(12) 0.0170(4) Uani 1 1 d .
O3 O 0.30910(10) 0.72605(17) 0.37299(12) 0.0158(4) Uani 1 1 d .
O4 O 0.18343(11) 0.81161(17) 0.37356(13) 0.0167(4) Uani 1 1 d .
S1 S 0.29187(4) 0.84667(6) 0.18485(4) 0.0113(2) Uani 1 1 d .
S2 S 0.25525(4) 0.82190(6) 0.35456(4) 0.0114(2) Uani 1 1 d .

loop_
_atom_site_aniso_label
_atom_site_aniso_U_11
_atom_site_aniso_U_22
_atom_site_aniso_U_33
_atom_site_aniso_U_23
_atom_site_aniso_U_13
_atom_site_aniso_U_12
C1 0.0156(13) 0.0123(13) 0.0165(13) 0.0027(10) 0.0015(11) 0.0016(11)
C2 0.0185(13) 0.0121(13) 0.0218(15) -0.0007(11) 0.0017(12) -0.0039(11)
C3 0.0135(13) 0.0176(14) 0.0174(14) -0.0018(11) 0.0018(11) -0.0034(11)
C4 0.0112(13) 0.0183(14) 0.0088(12) 0.0006(10) 0.0027(10) -0.0024(10)
C5 0.0116(12) 0.0205(14) 0.0112(12) 0.0014(11) 0.0020(10) -0.0006(11)
C6 0.0127(13) 0.0210(14) 0.0117(13) 0.0010(11) 0.0017(10) 0.0053(11)
C7 0.0149(14) 0.0160(14) 0.0165(14) -0.0015(11) 0.0040(11) 0.0026(10)
C8 0.0111(13) 0.0148(14) 0.0129(13) -0.0014(10) 0.0007(10) -0.0005(10)
C9 0.0114(13) 0.0160(14) 0.0083(12) 0.0020(10) 0.0015(10) 0.0004(10)
C10 0.0087(12) 0.0114(12) 0.0132(12) -0.0007(10) -0.0027(10) -0.0025(10)
C11 0.0111(13) 0.0136(12) 0.0104(12) 0.0019(10) 0.0004(10) 0.0026(10)
C12 0.0115(13) 0.0173(14) 0.0165(14) 0.0020(11) 0.0016(11) 0.0002(10)
C13 0.0171(14) 0.0153(13) 0.0126(13) -0.0008(10) 0.0001(11) 0.0018(11)
F1 0.0163(9) 0.0283(9) 0.0239(9) 0.0043(7) 0.0089(7) 0.0016(7)
F2 0.0130(9) 0.0422(11) 0.0197(9) 0.0040(8) -0.0053(7) -0.0057(7)
F3 0.0262(10) 0.0138(8) 0.0373(11) -0.0048(7) 0.0110(8) -0.0041(7)
F4 0.0193(9) 0.0358(11) 0.0307(10) -0.0136(8) 0.0029(8) -0.0088(7)
F5 0.0391(11) 0.0231(9) 0.0106(8) 0.0001(7) 0.0020(7) 0.0001(8)
F6 0.0338(10) 0.0131(8) 0.0211(9) -0.0027(7) -0.0017(8) 0.0039(7)
N1 0.0099(11) 0.0110(11) 0.0122(11) 0.0014(9) 0.0014(9) -0.0001(8)
O1 0.0222(10) 0.0137(10) 0.0174(10) 0.0006(8) 0.0068(8) 0.0039(8)
O2 0.0156(10) 0.0227(10) 0.0096(9) 0.0022(8) -0.0013(8) 0.0008(8)
O3 0.0192(10) 0.0133(10) 0.0128(9) 0.0021(7) 0.0013(8) 0.0061(8)
O4 0.0167(10) 0.0160(10) 0.0187(10) 0.0005(8) 0.0071(8) -0.0009(8)
S1 0.0111(4) 0.0114(4) 0.0094(4) 0.0001(2) -0.0003(3) 0.0011(2)
S2 0.0129(4) 0.0101(4) 0.0102(4) 0.0007(2) 0.0017(3) 0.0019(2)

loop_
_atom_type_symbol
_atom_type_description
_atom_type_scat_dispersion_real
_atom_type_scat_dispersion_imag
_atom_type_scat_source
C C 0.0033 0.0016 'International Tables Vol C Tables 4.2.6.8 and 6.1.1.4'
H H 0.0000 0.0000 'International Tables Vol C Tables 4.2.6.8 and 6.1.1.4'
N N 0.0061 0.0033 'International Tables Vol C Tables 4.2.6.8 and 6.1.1.4'
O O 0.0106 0.0060 'International Tables Vol C Tables 4.2.6.8 and 6.1.1.4'
F F 0.0171 0.0103 'International Tables Vol C Tables 4.2.6.8 and 6.1.1.4'
S S 0.1246 0.1234 'International Tables Vol C Tables 4.2.6.8 and 6.1.1.4'

loop_
_geom_angle_atom_site_label_1
_geom_angle_atom_site_label_2
_geom_angle_atom_site_label_3
_geom_angle
N1 C1 C2 122.1(3)
N1 C1 H1 118.9
C2 C1 H1 118.9
C3 C2 C1 119.0(3)
C3 C2 H2 120.5
C1 C2 H2 120.5
C2 C3 C4 120.3(3)
C2 C3 H3 119.9
C4 C3 H3 119.9
C3 C4 C5 122.5(2)
C3 C4 C9 119.1(2)
C5 C4 C9 118.4(3)
C6 C5 C4 121.0(2)
C6 C5 H5 119.5
C4 C5 H5 119.5
C5 C6 C7 119.7(2)
C5 C6 H6 120.2
C7 C6 H6 120.2
C8 C7 C6 121.7(3)
C8 C7 H7 119.1
C6 C7 H7 119.1
C7 C8 C9 118.8(2)
C7 C8 H8 120.6
C9 C8 H8 120.6
N1 C9 C8 121.6(2)
N1 C9 C4 118.1(2)
C8 C9 C4 120.4(2)
C11 C10 N1 114.7(2)
C11 C10 H10A 108.6
N1 C10 H10A 108.6
C11 C10 H10B 108.6
N1 C10 H10B 108.6
H10A C10 H10B 107.6
C10 C11 S1 118.79(19)
C10 C11 S2 117.35(19)
S1 C11 S2 123.85(16)
F3 C12 F1 108.2(2)
F3 C12 F2 108.2(2)
F1 C12 F2 107.7(2)
F3 C12 S1 111.29(18)
F1 C12 S1 110.19(19)
F2 C12 S1 111.08(19)
F5 C13 F6 108.7(2)
F5 C13 F4 108.1(2)
F6 C13 F4 108.1(2)
F5 C13 S2 108.97(19)
F6 C13 S2 111.31(18)
F4 C13 S2 111.61(19)
C1 N1 C9 121.4(2)
C1 N1 C10 120.9(2)
C9 N1 C10 117.6(2)
O1 S1 O2 120.39(12)
O1 S1 C11 114.15(13)
O2 S1 C11 107.46(12)
O1 S1 C12 102.68(12)
O2 S1 C12 102.94(12)
C11 S1 C12 107.87(13)
O4 S2 O3 120.80(12)
O4 S2 C11 108.24(12)
O3 S2 C11 113.79(12)
O4 S2 C13 102.39(12)
O3 S2 C13 103.12(12)
C11 S2 C13 106.84(13)

loop_
_geom_bond_atom_site_label_1
_geom_bond_atom_site_label_2
_geom_bond_distance
C1 N1 1.326(4)
C1 C2 1.398(4)
C1 H1 0.9500
C2 C3 1.372(4)
C2 H2 0.9500
C3 C4 1.410(4)
C3 H3 0.9500
C4 C5 1.417(4)
C4 C9 1.428(4)
C5 C6 1.364(4)
C5 H5 0.9500
C6 C7 1.412(4)
C6 H6 0.9500
C7 C8 1.377(4)
C7 H7 0.9500
C8 C9 1.406(4)
C8 H8 0.9500
C9 N1 1.393(3)
C10 C11 1.488(4)
C10 N1 1.536(3)
C10 H10A 0.9900
C10 H10B 0.9900
C11 S1 1.682(3)
C11 S2 1.693(3)
C12 F3 1.330(3)
C12 F1 1.334(3)
C12 F2 1.334(3)
C12 S1 1.847(3)
C13 F5 1.324(3)
C13 F6 1.331(3)
C13 F4 1.332(3)
C13 S2 1.850(3)
O1 S1 1.4329(19)
O2 S1 1.4390(19)
O3 S2 1.4362(19)
O4 S2 1.436(2)

loop_
_geom_torsion_atom_site_label_1
_geom_torsion_atom_site_label_2
_geom_torsion_atom_site_label_3
_geom_torsion_atom_site_label_4
_geom_torsion
N1 C1 C2 C3 1.3(4)
C1 C2 C3 C4 -1.1(4)
C2 C3 C4 C5 179.9(3)
C2 C3 C4 C9 -0.6(4)
C3 C4 C5 C6 177.4(3)
C9 C4 C5 C6 -2.1(4)
C4 C5 C6 C7 1.0(4)
C5 C6 C7 C8 0.5(4)
C6 C7 C8 C9 -0.8(4)
C7 C8 C9 N1 179.9(2)
C7 C8 C9 C4 -0.4(4)
C3 C4 C9 N1 2.1(4)
C5 C4 C9 N1 -178.4(2)
C3 C4 C9 C8 -177.7(2)
C5 C4 C9 C8 1.8(4)
N1 C10 C11 S1 86.0(3)
N1 C10 C11 S2 -93.7(2)
C2 C1 N1 C9 0.3(4)
C2 C1 N1 C10 -178.8(2)
C8 C9 N1 C1 177.8(2)
C4 C9 N1 C1 -1.9(4)
C8 C9 N1 C10 -3.1(3)
C4 C9 N1 C10 177.1(2)
C11 C10 N1 C1 1.6(3)
C11 C10 N1 C9 -177.5(2)
C10 C11 S1 O1 -154.50(19)
S2 C11 S1 O1 25.2(2)
C10 C11 S1 O2 -18.3(2)
S2 C11 S1 O2 161.39(17)
C10 C11 S1 C12 92.1(2)
S2 C11 S1 C12 -88.2(2)
F3 C12 S1 O1 -168.71(19)
F1 C12 S1 O1 71.2(2)
F2 C12 S1 O1 -48.1(2)
F3 C12 S1 O2 65.6(2)
F1 C12 S1 O2 -54.5(2)
F2 C12 S1 O2 -173.79(18)
F3 C12 S1 C11 -47.8(2)
F1 C12 S1 C11 -167.90(18)
F2 C12 S1 C11 72.8(2)
C10 C11 S2 O4 30.9(2)
S1 C11 S2 O4 -148.81(17)
C10 C11 S2 O3 168.11(18)
S1 C11 S2 O3 -11.5(2)
C10 C11 S2 C13 -78.8(2)
S1 C11 S2 C13 101.6(2)
F5 C13 S2 O4 54.0(2)
F6 C13 S2 O4 -65.9(2)
F4 C13 S2 O4 173.24(19)
F5 C13 S2 O3 -72.1(2)
F6 C13 S2 O3 167.94(19)
F4 C13 S2 O3 47.1(2)
F5 C13 S2 C11 167.64(18)
F6 C13 S2 C11 47.7(2)
F4 C13 S2 C11 -73.1(2)
